data_7016265
loop_
_publ_author_name
'Fuller, Anna-Marie'
'Hughes, David L.'
'Lancaster, Simon J.'

_publ_section_title
;
 Tris(pyrazolyl)borate amidoborane complexes of the group 4 metals.
;
_journal_issue 28
_journal_name_full 'Dalton transactions (Cambridge, England : 2003)'
_journal_page_first 7434
_journal_page_last 7441
_journal_paper_doi 10.1039/c1dt10709g
_journal_volume 40
_journal_year 2011
_chemical_formula_moiety 'C31 H24 B2 F15 N9 Zr, C6 H14'
_chemical_formula_structural 'HB(C3H3N2)3Zr(N(CH3)2)2NH2B(C6F5)3, C6 H14'
_chemical_formula_sum 'C37 H38 B2 F15 N9 Zr'
_chemical_formula_weight 1006.60
_chemical_name_common 'HB(C3H3N2)3Zr(N(CH3)2)2NH2B(C6F5)3, c6 H14'
_space_group_IT_number 14
_symmetry_cell_setting monoclinic
_symmetry_space_group_name_Hall '-P 2yn'
_symmetry_space_group_name_H-M 'P 1 21/n 1'
_atom_sites_solution_hydrogens geom
_atom_sites_solution_primary direct
_atom_sites_solution_secondary difmap
_cell_angle_alpha 90.00
_cell_angle_beta 105.824(3)
_cell_angle_gamma 90.00
_cell_formula_units_Z 4
_cell_length_a 12.6960(4)
_cell_length_b 24.1645(8)
_cell_length_c 14.1775(5)
_cell_measurement_reflns_used 14054
_cell_measurement_temperature 140(1)
_cell_measurement_theta_max 33.6205
_cell_measurement_theta_min 3.3157
_cell_volume 4184.7(2)
_computing_cell_refinement
;
CrysAlis RED, Oxford Diffraction Ltd., Version 1.171.29.9
;
_computing_data_collection
;
CrysAlis CCD, Oxford Diffraction Ltd., Version 1.171.29.9
;
_computing_data_reduction
;
CrysAlis RED, Oxford Diffraction Ltd., Version 1.171.29.9
;
_computing_molecular_graphics 'ORTEP (Johnson, 1971)'
_computing_publication_material 'SHELXL-97 (Sheldrick, 1997b)'
_computing_structure_refinement 'SHELXL-97 (Sheldrick, 1997b)'
_computing_structure_solution 'SHELXS-97 (Sheldrick, 1997a)'
_diffrn_ambient_temperature 140(1)
_diffrn_detector_area_resol_mean 16.0050
_diffrn_measured_fraction_theta_full 0.997
_diffrn_measured_fraction_theta_max 0.997
_diffrn_measurement_device_type 'Oxford Diffraction Xcalibur 3/CCD'
_diffrn_measurement_method 'Thin slice \f and \w scans'
_diffrn_radiation_monochromator graphite
_diffrn_radiation_source 'Enhance (Mo) X-ray Source'
_diffrn_radiation_type Mo-K\a
_diffrn_radiation_wavelength 0.71073
_diffrn_reflns_av_R_equivalents 0.0728
_diffrn_reflns_av_sigmaI/netI 0.0495
_diffrn_reflns_limit_h_max 15
_diffrn_reflns_limit_h_min -15
_diffrn_reflns_limit_k_max 28
_diffrn_reflns_limit_k_min -28
_diffrn_reflns_limit_l_max 16
_diffrn_reflns_limit_l_min -16
_diffrn_reflns_number 44382
_diffrn_reflns_theta_full 25.00
_diffrn_reflns_theta_max 25.00
_diffrn_reflns_theta_min 3.34
_exptl_absorpt_coefficient_mu 0.371
_exptl_absorpt_correction_T_max 1.0679
_exptl_absorpt_correction_T_min 0.9102
_exptl_absorpt_correction_type multi-scan
_exptl_absorpt_process_details
;
CrysAlis RED, Oxford Diffraction Ltd., Version 1.171.29.9
Empirical absorption correction using spherical harmonics,
implemented in SCALE3 ABSPACK scaling algorithm.
;
_exptl_crystal_colour 'pale yellow'
_exptl_crystal_density_diffrn 1.598
_exptl_crystal_density_method 'not measured'
_exptl_crystal_description plates
_exptl_crystal_F_000 2032
_exptl_crystal_size_max 0.45
_exptl_crystal_size_mid 0.43
_exptl_crystal_size_min 0.13
_refine_diff_density_max 0.569
_refine_diff_density_min -0.416
_refine_diff_density_rms 0.063
_refine_ls_extinction_method none
_refine_ls_goodness_of_fit_ref 1.079
_refine_ls_hydrogen_treatment refall
_refine_ls_matrix_type full
_refine_ls_number_parameters 669
_refine_ls_number_reflns 7352
_refine_ls_number_restraints 0
_refine_ls_restrained_S_all 1.079
_refine_ls_R_factor_all 0.0818
_refine_ls_R_factor_gt 0.0519
_refine_ls_shift/su_max 0.066
_refine_ls_shift/su_mean 0.001
_refine_ls_structure_factor_coef Fsqd
_refine_ls_weighting_details 'calc w=1/[\s^2^(Fo^2^)+(0.0322P)^2^+4.4782P] where P=(Fo^2^+2Fc^2^)/3'
_refine_ls_weighting_scheme calc
_refine_ls_wR_factor_gt 0.0882
_refine_ls_wR_factor_ref 0.0987
_reflns_number_gt 5407
_reflns_number_total 7352
_reflns_threshold_expression I>2sigma(I)
_cod_data_source_file c1dt10709g.txt
_cod_data_source_block 4.hexane
_cod_depositor_comments
;
The following automatic conversions were performed:

'_symmetry_cell_setting' value 'Monoclinic' changed to 'monoclinic'
according to /home/saulius/struct/CIF-dictionaries/cif_core.dic
dictionary named 'cif_core.dic' version 2.4.1 from 2010-06-29.

Automatic conversion script
Id: cif_fix_values 1715 2011-07-08 13:25:40Z adriana 
;
_cod_original_sg_symbol_H-M P2(1)/n
_cod_database_code 7016265

loop_
_symmetry_equiv_pos_as_xyz
'x, y, z'
'-x+1/2, y+1/2, -z+1/2'
'-x, -y, -z'
'x-1/2, -y-1/2, z-1/2'

loop_
_atom_site_label
_atom_site_type_symbol
_atom_site_fract_x
_atom_site_fract_y
_atom_site_fract_z
_atom_site_U_iso_or_equiv
_atom_site_adp_type
_atom_site_occupancy
_atom_site_symmetry_multiplicity
_atom_site_calc_flag
_atom_site_refinement_flags
_atom_site_disorder_assembly
_atom_site_disorder_group
H1 H 0.165(3) 0.1276(13) 0.234(2) 0.029(9) Uiso 1 1 d . . .
H3 H 0.102(3) 0.2222(14) 0.294(3) 0.034(10) Uiso 1 1 d . . .
H4 H 0.174(4) 0.3111(19) 0.362(3) 0.068(15) Uiso 1 1 d . . .
H5 H 0.377(3) 0.3087(15) 0.378(3) 0.039(10) Uiso 1 1 d . . .
H13 H 0.215(3) 0.0554(17) 0.372(3) 0.058(13) Uiso 1 1 d . . .
H14 H 0.380(3) 0.0292(18) 0.510(3) 0.058(14) Uiso 1 1 d . . .
H15 H 0.529(3) 0.0907(15) 0.495(3) 0.036(11) Uiso 1 1 d . . .
H23 H 0.189(3) 0.1086(15) 0.059(3) 0.038(11) Uiso 1 1 d . . .
H24 H 0.328(3) 0.1185(15) -0.037(3) 0.038(11) Uiso 1 1 d . . .
H25 H 0.491(2) 0.1645(12) 0.077(2) 0.017(8) Uiso 1 1 d . . .
H32A H 0.645(3) 0.3089(14) 0.386(3) 0.031(10) Uiso 1 1 d . . .
H32B H 0.553(3) 0.3497(19) 0.330(3) 0.061(13) Uiso 1 1 d . . .
H32C H 0.659(3) 0.3362(18) 0.292(3) 0.063(14) Uiso 1 1 d . . .
H33A H 0.438(4) 0.322(2) 0.178(4) 0.082(17) Uiso 1 1 d . . .
H33B H 0.446(3) 0.2626(17) 0.131(3) 0.045(11) Uiso 1 1 d . . .
H33C H 0.544(4) 0.305(2) 0.137(4) 0.082(16) Uiso 1 1 d . . .
H42A H 0.725(3) 0.1925(17) 0.566(3) 0.054(12) Uiso 1 1 d . . .
H42B H 0.711(3) 0.2582(19) 0.539(3) 0.058(13) Uiso 1 1 d . . .
H42C H 0.729(4) 0.2189(18) 0.463(3) 0.064(14) Uiso 1 1 d . . .
H43A H 0.443(3) 0.2101(14) 0.526(3) 0.039(11) Uiso 1 1 d . . .
H43B H 0.559(4) 0.1907(19) 0.606(4) 0.073(15) Uiso 1 1 d . . .
H43C H 0.536(4) 0.252(2) 0.586(4) 0.082(17) Uiso 1 1 d . . .
H51A H 0.627(3) 0.1083(19) 0.298(3) 0.055(15) Uiso 1 1 d . . .
H51B H 0.617(3) 0.1408(16) 0.225(3) 0.039(12) Uiso 1 1 d . . .
Zr1 Zr 0.51833(3) 0.198938(14) 0.32876(3) 0.02722(10) Uani 1 1 d . . .
B1 B 0.2506(4) 0.14400(19) 0.2553(4) 0.0396(11) Uani 1 1 d . . .
N1 N 0.3471(2) 0.23281(12) 0.3219(2) 0.0373(8) Uani 1 1 d . . .
N2 N 0.2513(2) 0.20420(13) 0.2921(2) 0.0361(7) Uani 1 1 d . . .
C3 C 0.1693(3) 0.23567(18) 0.3052(3) 0.0454(11) Uani 1 1 d . . .
C4 C 0.2108(4) 0.28522(19) 0.3428(4) 0.0567(13) Uani 1 1 d . . .
C5 C 0.3211(3) 0.28217(17) 0.3519(4) 0.0479(11) Uani 1 1 d . . .
N11 N 0.4288(2) 0.12205(12) 0.3795(2) 0.0348(7) Uani 1 1 d . . .
N12 N 0.3210(2) 0.10923(12) 0.3390(2) 0.0356(7) Uani 1 1 d . . .
C13 C 0.2905(4) 0.06880(17) 0.3905(3) 0.0469(11) Uani 1 1 d . . .
C14 C 0.3783(4) 0.0542(2) 0.4660(4) 0.0567(13) Uani 1 1 d . . .
C15 C 0.4618(4) 0.08807(18) 0.4580(3) 0.0449(11) Uani 1 1 d . . .
N21 N 0.4053(2) 0.16157(12) 0.1773(2) 0.0346(7) Uani 1 1 d . . .
N22 N 0.3014(2) 0.14277(12) 0.1684(2) 0.0347(7) Uani 1 1 d . . .
C23 C 0.2584(3) 0.12352(17) 0.0773(3) 0.0416(10) Uani 1 1 d . . .
C24 C 0.3328(3) 0.12918(17) 0.0251(3) 0.0415(10) Uani 1 1 d . . .
C25 C 0.4228(3) 0.15333(16) 0.0891(3) 0.0365(9) Uani 1 1 d . . .
N31 N 0.5466(2) 0.27245(12) 0.2691(2) 0.0310(7) Uani 1 1 d . . .
C32 C 0.6053(4) 0.31923(19) 0.3227(4) 0.0458(11) Uani 1 1 d . . .
C33 C 0.4890(5) 0.2920(2) 0.1705(4) 0.0521(11) Uani 1 1 d . . .
N41 N 0.5757(2) 0.21382(12) 0.4735(2) 0.0347(7) Uani 1 1 d . . .
C42 C 0.6935(4) 0.2217(2) 0.5127(4) 0.0465(11) Uani 1 1 d . . .
C43 C 0.5211(4) 0.2161(3) 0.5518(4) 0.0567(13) Uani 1 1 d . . .
N51 N 0.6464(3) 0.14051(15) 0.2872(3) 0.0330(8) Uani 1 1 d . . .
B52 B 0.7755(3) 0.14276(18) 0.2986(3) 0.0330(10) Uani 1 1 d . . .
F62 F 0.70057(17) 0.09345(10) 0.46846(18) 0.0524(6) Uani 1 1 d . . .
F63 F 0.8280(2) 0.04484(12) 0.6247(2) 0.0773(9) Uani 1 1 d . . .
F64 F 1.0476(2) 0.03863(12) 0.6512(2) 0.0773(9) Uani 1 1 d . . .
F65 F 1.13790(18) 0.08661(12) 0.51788(19) 0.0659(8) Uani 1 1 d . . .
F66 F 1.01161(16) 0.13706(10) 0.36019(16) 0.0466(6) Uani 1 1 d . . .
F72 F 0.92317(16) 0.23131(8) 0.42760(15) 0.0401(5) Uani 1 1 d . . .
F73 F 0.96327(19) 0.33040(9) 0.36677(18) 0.0542(6) Uani 1 1 d . . .
F74 F 0.8652(2) 0.36493(10) 0.1807(2) 0.0677(8) Uani 1 1 d . . .
F75 F 0.7243(2) 0.29550(11) 0.05511(18) 0.0672(7) Uani 1 1 d . . .
F76 F 0.68424(17) 0.19475(10) 0.11314(15) 0.0502(6) Uani 1 1 d . . .
F82 F 0.71176(19) 0.02759(9) 0.28511(19) 0.0528(6) Uani 1 1 d . . .
F83 F 0.7664(2) -0.05232(11) 0.1791(2) 0.0784(9) Uani 1 1 d . . .
F84 F 0.9018(2) -0.03110(14) 0.0653(3) 0.1062(13) Uani 1 1 d . . .
F85 F 0.9755(2) 0.07481(16) 0.0554(2) 0.1005(12) Uani 1 1 d . . .
F86 F 0.91702(19) 0.15607(12) 0.15329(18) 0.0595(7) Uani 1 1 d . . .
C61 C 0.8484(3) 0.11940(14) 0.4059(3) 0.0316(8) Uani 1 1 d . . .
C62 C 0.8096(3) 0.09407(15) 0.4769(3) 0.0363(9) Uani 1 1 d . . .
C63 C 0.8734(3) 0.06782(17) 0.5584(3) 0.0469(11) Uani 1 1 d . . .
C64 C 0.9841(4) 0.06482(17) 0.5725(3) 0.0506(11) Uani 1 1 d . . .
C65 C 1.0289(3) 0.08912(17) 0.5052(3) 0.0446(10) Uani 1 1 d . . .
C66 C 0.9621(3) 0.11537(15) 0.4247(3) 0.0348(9) Uani 1 1 d . . .
C71 C 0.8024(3) 0.20673(15) 0.2726(3) 0.0331(8) Uani 1 1 d . . .
C72 C 0.8717(3) 0.24400(16) 0.3333(3) 0.0342(9) Uani 1 1 d . . .
C73 C 0.8941(3) 0.29652(17) 0.3038(3) 0.0412(9) Uani 1 1 d . . .
C74 C 0.8455(4) 0.31403(17) 0.2101(3) 0.0487(11) Uani 1 1 d . . .
C75 C 0.7737(3) 0.27930(18) 0.1473(3) 0.0464(11) Uani 1 1 d . . .
C76 C 0.7543(3) 0.22735(17) 0.1793(3) 0.0400(9) Uani 1 1 d . . .
C81 C 0.8066(3) 0.09722(16) 0.2224(3) 0.0386(9) Uani 1 1 d . . .
C82 C 0.7736(3) 0.04256(18) 0.2247(3) 0.0452(11) Uani 1 1 d . . .
C83 C 0.8022(4) -0.00002(19) 0.1722(4) 0.0577(13) Uani 1 1 d . . .
C84 C 0.8701(4) 0.0105(2) 0.1152(4) 0.0705(17) Uani 1 1 d . . .
C85 C 0.9074(4) 0.0633(3) 0.1106(3) 0.0660(15) Uani 1 1 d . . .
C86 C 0.8750(3) 0.1051(2) 0.1631(3) 0.0507(12) Uani 1 1 d . . .
C91A C 0.6066(12) 0.0591(6) 0.9434(11) 0.156(5) Uiso 0.78 1 d P A 1
C91B C 0.535(4) 0.034(2) 0.961(4) 0.172(18) Uiso 0.22 1 d P A 2
C92A C 0.512(2) 0.0147(11) 0.866(2) 0.136(8) Uiso 0.35 1 d P A 3
C92B C 0.5453(11) -0.0084(6) 0.8042(11) 0.129(4) Uiso 0.65 1 d P A 4
C93 C 0.6289(9) 0.0304(5) 0.8662(14) 0.229(7) Uani 1 1 d . . .
C94A C 0.779(2) 0.0212(11) 0.8373(19) 0.145(9) Uiso 0.41 1 d P A 5
C94B C 0.7001(19) 0.0429(9) 0.8269(13) 0.139(6) Uiso 0.59 1 d P A 6
C95 C 0.8032(18) 0.0674(7) 0.8383(11) 0.289(9) Uani 1 1 d . . .
C96A C 0.6209(13) 0.0700(7) 0.7343(12) 0.148(5) Uiso 0.58 1 d P A 6
C96B C 0.5343(19) 0.0175(10) 0.7311(19) 0.157(8) Uiso 0.42 1 d P A 7

loop_
_atom_site_aniso_label
_atom_site_aniso_U_11
_atom_site_aniso_U_22
_atom_site_aniso_U_33
_atom_site_aniso_U_23
_atom_site_aniso_U_13
_atom_site_aniso_U_12
Zr1 0.02540(17) 0.02723(18) 0.02902(19) -0.00115(17) 0.00742(13) -0.00038(16)
B1 0.031(2) 0.038(3) 0.050(3) -0.001(2) 0.010(2) -0.003(2)
N1 0.0293(17) 0.0329(18) 0.051(2) -0.0019(15) 0.0139(15) -0.0006(14)
N2 0.0257(15) 0.0382(18) 0.0447(19) 0.0040(15) 0.0100(14) 0.0025(14)
C3 0.030(2) 0.049(3) 0.062(3) 0.009(2) 0.019(2) 0.005(2)
C4 0.047(3) 0.042(3) 0.090(4) -0.003(2) 0.033(3) 0.011(2)
C5 0.037(2) 0.034(2) 0.076(3) -0.005(2) 0.020(2) 0.0015(19)
N11 0.0306(17) 0.0365(18) 0.0377(19) 0.0060(15) 0.0102(14) -0.0020(14)
N12 0.0335(18) 0.0343(18) 0.042(2) -0.0011(15) 0.0145(15) -0.0054(14)
C13 0.044(3) 0.038(2) 0.064(3) 0.008(2) 0.023(2) -0.005(2)
C14 0.055(3) 0.051(3) 0.072(4) 0.027(3) 0.032(3) 0.000(2)
C15 0.038(2) 0.049(3) 0.049(3) 0.011(2) 0.014(2) 0.003(2)
N21 0.0277(16) 0.0383(19) 0.0356(19) 0.0009(14) 0.0048(14) -0.0021(14)
N22 0.0293(17) 0.0361(18) 0.0358(19) -0.0022(14) 0.0041(14) -0.0036(14)
C23 0.034(2) 0.040(2) 0.042(3) -0.0029(19) -0.004(2) -0.0054(18)
C24 0.044(2) 0.045(3) 0.031(2) -0.0049(19) 0.002(2) 0.0017(19)
C25 0.036(2) 0.045(2) 0.029(2) -0.0026(17) 0.0092(18) 0.0008(18)
N31 0.0302(16) 0.0320(17) 0.0295(17) -0.0017(13) 0.0058(13) -0.0001(13)
C32 0.049(3) 0.039(3) 0.046(3) 0.002(2) 0.007(2) -0.010(2)
C33 0.058(3) 0.041(3) 0.048(3) 0.010(2) 0.000(2) -0.006(3)
N41 0.0316(17) 0.0388(19) 0.0355(18) -0.0045(14) 0.0119(14) -0.0032(13)
C42 0.046(3) 0.041(3) 0.053(3) -0.008(2) 0.014(2) -0.009(2)
C43 0.049(3) 0.086(4) 0.037(3) -0.010(3) 0.015(2) 0.001(3)
N51 0.0282(17) 0.034(2) 0.036(2) -0.0022(16) 0.0073(16) 0.0029(15)
B52 0.029(2) 0.034(2) 0.037(3) -0.0048(19) 0.0115(19) 0.0013(18)
F62 0.0410(13) 0.0583(15) 0.0601(16) 0.0104(12) 0.0172(12) -0.0108(11)
F63 0.085(2) 0.075(2) 0.0698(19) 0.0320(16) 0.0171(16) -0.0246(16)
F64 0.0766(19) 0.0723(19) 0.0649(19) 0.0257(15) -0.0114(15) 0.0069(15)
F65 0.0366(14) 0.090(2) 0.0627(18) 0.0002(15) -0.0003(12) 0.0159(13)
F66 0.0305(12) 0.0665(16) 0.0454(14) -0.0007(11) 0.0145(10) 0.0018(11)
F72 0.0407(12) 0.0402(13) 0.0388(14) -0.0054(10) 0.0099(10) -0.0048(10)
F73 0.0575(15) 0.0425(14) 0.0712(17) -0.0094(12) 0.0319(13) -0.0140(12)
F74 0.0828(19) 0.0468(16) 0.085(2) 0.0198(14) 0.0430(16) -0.0011(13)
F75 0.0738(17) 0.0771(19) 0.0518(16) 0.0261(14) 0.0193(13) 0.0093(15)
F76 0.0454(13) 0.0672(16) 0.0344(13) 0.0017(12) 0.0047(10) -0.0024(12)
F82 0.0542(14) 0.0320(13) 0.0688(17) -0.0116(11) 0.0112(13) 0.0017(11)
F83 0.0680(18) 0.0516(18) 0.095(2) -0.0372(15) -0.0131(16) 0.0150(14)
F84 0.0721(19) 0.126(3) 0.113(3) -0.086(2) 0.0122(18) 0.0242(19)
F85 0.0678(19) 0.160(3) 0.085(2) -0.063(2) 0.0402(18) -0.0020(19)
F86 0.0491(15) 0.085(2) 0.0532(16) -0.0101(14) 0.0283(12) 0.0012(14)
C61 0.0288(19) 0.0257(19) 0.040(2) -0.0062(16) 0.0096(17) 0.0002(15)
C62 0.032(2) 0.030(2) 0.045(2) 0.0002(18) 0.0075(18) -0.0034(16)
C63 0.052(3) 0.037(2) 0.048(3) 0.007(2) 0.008(2) -0.012(2)
C64 0.059(3) 0.039(2) 0.043(3) 0.008(2) -0.006(2) 0.003(2)
C65 0.034(2) 0.045(2) 0.049(3) -0.010(2) 0.001(2) 0.0033(19)
C66 0.035(2) 0.033(2) 0.036(2) -0.0064(17) 0.0100(18) -0.0014(17)
C71 0.0276(18) 0.037(2) 0.038(2) -0.0017(17) 0.0142(16) 0.0027(16)
C72 0.030(2) 0.040(2) 0.037(2) -0.0027(18) 0.0147(18) 0.0032(17)
C73 0.036(2) 0.038(2) 0.056(3) -0.007(2) 0.0249(19) -0.0045(19)
C74 0.053(3) 0.040(3) 0.064(3) 0.010(2) 0.035(2) 0.002(2)
C75 0.046(2) 0.055(3) 0.042(3) 0.017(2) 0.019(2) 0.009(2)
C76 0.038(2) 0.050(3) 0.033(2) -0.0006(19) 0.0108(18) 0.0008(19)
C81 0.029(2) 0.043(2) 0.039(2) -0.0098(19) 0.0024(18) 0.0065(17)
C82 0.036(2) 0.050(3) 0.042(3) -0.014(2) -0.0008(19) 0.013(2)
C83 0.043(3) 0.051(3) 0.063(3) -0.027(2) -0.012(2) 0.015(2)
C84 0.047(3) 0.088(4) 0.067(4) -0.053(3) -0.001(3) 0.019(3)
C85 0.037(3) 0.111(5) 0.050(3) -0.039(3) 0.012(2) 0.010(3)
C86 0.036(2) 0.068(3) 0.045(3) -0.020(2) 0.007(2) 0.004(2)
C93 0.116(8) 0.215(13) 0.36(2) -0.080(14) 0.065(11) -0.042(8)
C95 0.39(3) 0.198(16) 0.229(16) -0.012(12) 0.007(15) -0.002(16)

loop_
_atom_type_symbol
_atom_type_description
_atom_type_scat_dispersion_real
_atom_type_scat_dispersion_imag
_atom_type_scat_source
C C 0.0033 0.0016 'International Tables Vol C Tables 4.2.6.8 and 6.1.1.4'
H H 0.0000 0.0000 'International Tables Vol C Tables 4.2.6.8 and 6.1.1.4'
B B 0.0013 0.0007 'International Tables Vol C Tables 4.2.6.8 and 6.1.1.4'
N N 0.0061 0.0033 'International Tables Vol C Tables 4.2.6.8 and 6.1.1.4'
F F 0.0171 0.0103 'International Tables Vol C Tables 4.2.6.8 and 6.1.1.4'
Zr Zr -2.9673 0.5597 'International Tables Vol C Tables 4.2.6.8 and 6.1.1.4'

loop_
_geom_angle_atom_site_label_1
_geom_angle_atom_site_label_2
_geom_angle_atom_site_label_3
_geom_angle
_geom_angle_site_symmetry_1
_geom_angle_site_symmetry_3
_geom_angle_publ_flag
N41 Zr1 N31 102.19(12) . . ?
N41 Zr1 N1 93.12(12) . . ?
N31 Zr1 N1 86.76(11) . . ?
N41 Zr1 N51 106.31(12) . . ?
N31 Zr1 N51 101.99(12) . . ?
N1 Zr1 N51 156.21(11) . . ?
N41 Zr1 N11 84.36(11) . . ?
N31 Zr1 N11 162.45(10) . . ?
N1 Zr1 N11 76.56(10) . . ?
N51 Zr1 N11 91.54(12) . . ?
N41 Zr1 N21 159.55(11) . . ?
N31 Zr1 N21 94.96(11) . . ?
N1 Zr1 N21 76.66(11) . . ?
N51 Zr1 N21 80.54(11) . . ?
N11 Zr1 N21 76.11(10) . . ?
N12 B1 N22 109.1(3) . . ?
N12 B1 N2 107.9(3) . . ?
N22 B1 N2 108.9(3) . . ?
N12 B1 H1 109.6(17) . . ?
N22 B1 H1 111.4(17) . . ?
N2 B1 H1 110.0(17) . . ?
C5 N1 N2 106.0(3) . . ?
C5 N1 Zr1 128.0(3) . . ?
N2 N1 Zr1 125.9(2) . . ?
C3 N2 N1 109.3(3) . . ?
C3 N2 B1 130.3(3) . . ?
N1 N2 B1 120.4(3) . . ?
N2 C3 C4 108.7(4) . . ?
N2 C3 H3 121(2) . . ?
C4 C3 H3 130(2) . . ?
C3 C4 C5 105.4(4) . . ?
C3 C4 H4 125(3) . . ?
C5 C4 H4 129(3) . . ?
N1 C5 C4 110.6(4) . . ?
N1 C5 H5 120(2) . . ?
C4 C5 H5 129(2) . . ?
C15 N11 N12 104.9(3) . . ?
C15 N11 Zr1 130.7(3) . . ?
N12 N11 Zr1 123.6(2) . . ?
C13 N12 N11 110.0(3) . . ?
C13 N12 B1 129.0(3) . . ?
N11 N12 B1 120.5(3) . . ?
N12 C13 C14 108.7(4) . . ?
N12 C13 H13 120(2) . . ?
C14 C13 H13 131(2) . . ?
C13 C14 C15 105.4(4) . . ?
C13 C14 H14 127(3) . . ?
C15 C14 H14 127(3) . . ?
N11 C15 C14 111.0(4) . . ?
N11 C15 H15 119(2) . . ?
C14 C15 H15 130(2) . . ?
C25 N21 N22 105.4(3) . . ?
C25 N21 Zr1 132.5(2) . . ?
N22 N21 Zr1 122.1(2) . . ?
C23 N22 N21 109.4(3) . . ?
C23 N22 B1 128.9(3) . . ?
N21 N22 B1 121.6(3) . . ?
N22 C23 C24 109.2(4) . . ?
N22 C23 H23 120(2) . . ?
C24 C23 H23 130(2) . . ?
C23 C24 C25 105.0(4) . . ?
C23 C24 H24 129(2) . . ?
C25 C24 H24 125(2) . . ?
N21 C25 C24 110.9(4) . . ?
N21 C25 H25 120.5(18) . . ?
C24 C25 H25 128.6(18) . . ?
C32 N31 C33 107.5(3) . . ?
C32 N31 Zr1 125.8(3) . . ?
C33 N31 Zr1 125.2(3) . . ?
N31 C32 H32A 111(2) . . ?
N31 C32 H32B 111(2) . . ?
H32A C32 H32B 107(3) . . ?
N31 C32 H32C 114(3) . . ?
H32A C32 H32C 106(3) . . ?
H32B C32 H32C 107(3) . . ?
N31 C33 H33A 107(3) . . ?
N31 C33 H33B 111(2) . . ?
H33A C33 H33B 108(4) . . ?
N31 C33 H33C 109(3) . . ?
H33A C33 H33C 112(4) . . ?
H33B C33 H33C 109(4) . . ?
C42 N41 C43 110.8(4) . . ?
C42 N41 Zr1 117.3(3) . . ?
C43 N41 Zr1 131.8(3) . . ?
N41 C42 H42A 110(2) . . ?
N41 C42 H42B 112(2) . . ?
H42A C42 H42B 110(3) . . ?
N41 C42 H42C 111(3) . . ?
H42A C42 H42C 109(4) . . ?
H42B C42 H42C 105(4) . . ?
N41 C43 H43A 111(2) . . ?
N41 C43 H43B 110(3) . . ?
H43A C43 H43B 115(3) . . ?
N41 C43 H43C 110(3) . . ?
H43A C43 H43C 111(4) . . ?
H43B C43 H43C 100(4) . . ?
B52 N51 Zr1 135.5(2) . . ?
B52 N51 H51A 111(3) . . ?
Zr1 N51 H51A 105(3) . . ?
B52 N51 H51B 104(3) . . ?
Zr1 N51 H51B 97(3) . . ?
H51A N51 H51B 97(4) . . ?
N51 B52 C71 106.2(3) . . ?
N51 B52 C61 112.5(3) . . ?
C71 B52 C61 115.4(3) . . ?
N51 B52 C81 109.2(3) . . ?
C71 B52 C81 112.0(3) . . ?
C61 B52 C81 101.5(3) . . ?
C62 C61 C66 112.7(3) . . ?
C62 C61 B52 127.1(3) . . ?
C66 C61 B52 119.3(3) . . ?
F62 C62 C63 115.0(3) . . ?
F62 C62 C61 120.0(3) . . ?
C63 C62 C61 125.0(4) . . ?
F63 C63 C64 119.6(4) . . ?
F63 C63 C62 120.7(4) . . ?
C64 C63 C62 119.7(4) . . ?
F64 C64 C63 120.5(4) . . ?
F64 C64 C65 120.8(4) . . ?
C63 C64 C65 118.7(4) . . ?
F65 C65 C64 119.6(4) . . ?
F65 C65 C66 120.6(4) . . ?
C64 C65 C66 119.8(4) . . ?
F66 C66 C65 116.5(3) . . ?
F66 C66 C61 119.4(3) . . ?
C65 C66 C61 124.1(4) . . ?
C72 C71 C76 113.5(3) . . ?
C72 C71 B52 127.5(3) . . ?
C76 C71 B52 119.0(3) . . ?
F72 C72 C71 121.4(3) . . ?
F72 C72 C73 114.9(3) . . ?
C71 C72 C73 123.8(4) . . ?
F73 C73 C74 119.7(4) . . ?
F73 C73 C72 120.4(4) . . ?
C74 C73 C72 119.9(4) . . ?
F74 C74 C73 120.7(4) . . ?
F74 C74 C75 120.3(4) . . ?
C73 C74 C75 118.9(4) . . ?
F75 C75 C74 120.2(4) . . ?
F75 C75 C76 120.5(4) . . ?
C74 C75 C76 119.3(4) . . ?
F76 C76 C75 116.3(4) . . ?
F76 C76 C71 119.1(4) . . ?
C75 C76 C71 124.6(4) . . ?
C86 C81 C82 113.0(4) . . ?
C86 C81 B52 127.3(4) . . ?
C82 C81 B52 119.1(4) . . ?
F82 C82 C83 115.1(4) . . ?
F82 C82 C81 119.9(3) . . ?
C83 C82 C81 125.0(5) . . ?
F83 C83 C84 119.8(4) . . ?
F83 C83 C82 121.0(5) . . ?
C84 C83 C82 119.1(5) . . ?
F84 C84 C83 120.1(5) . . ?
F84 C84 C85 120.8(5) . . ?
C83 C84 C85 119.1(4) . . ?
F85 C85 C84 120.4(4) . . ?
F85 C85 C86 119.7(5) . . ?
C84 C85 C86 119.9(5) . . ?
F86 C86 C81 121.1(4) . . ?
F86 C86 C85 115.0(4) . . ?
C81 C86 C85 123.8(5) . . ?
C94B C93 C91A 124.7(16) . . ?
C94B C93 C92B 112.3(19) . . ?
C91A C93 C92B 120.6(13) . . ?
C94B C93 C92A 154(2) . . ?
C91A C93 C92A 74.0(14) . . ?
C92B C93 C92A 46.6(11) . . ?
C94B C93 C96B 85.9(17) . . ?
C91A C93 C96B 129.6(12) . . ?
C92A C93 C96B 68.0(14) . . ?
C94B C93 C91B 159(2) . . ?
C92B C93 C91B 87.9(16) . . ?
C96B C93 C91B 109.6(17) . . ?
C93 C94B C95 147(2) . . ?
C93 C94B C96A 95.7(18) . . ?
C95 C94B C96A 106.6(17) . . ?
C94A C95 C94B 49.9(16) . . ?

loop_
_geom_bond_atom_site_label_1
_geom_bond_atom_site_label_2
_geom_bond_distance
_geom_bond_site_symmetry_2
_geom_bond_publ_flag
Zr1 N41 2.014(3) . ?
Zr1 N31 2.041(3) . ?
Zr1 N1 2.300(3) . ?
Zr1 N51 2.347(3) . ?
Zr1 N11 2.389(3) . ?
Zr1 N21 2.409(3) . ?
B1 N12 1.528(5) . ?
B1 N22 1.539(6) . ?
B1 N2 1.545(5) . ?
B1 H1 1.12(3) . ?
N1 C5 1.337(5) . ?
N1 N2 1.361(4) . ?
N2 C3 1.343(5) . ?
C3 C4 1.358(6) . ?
C3 H3 0.89(4) . ?
C4 C5 1.373(6) . ?
C4 H4 0.86(5) . ?
C5 H5 0.95(4) . ?
N11 C15 1.355(5) . ?
N11 N12 1.367(4) . ?
N12 C13 1.338(5) . ?
C13 C14 1.365(6) . ?
C13 H13 0.98(4) . ?
C14 C15 1.369(6) . ?
C14 H14 0.86(4) . ?
C15 H15 0.88(3) . ?
N21 C25 1.344(5) . ?
N21 N22 1.369(4) . ?
N22 C23 1.342(5) . ?
C23 C24 1.356(6) . ?
C23 H23 0.92(4) . ?
C24 C25 1.380(5) . ?
C24 H24 0.91(4) . ?
C25 H25 0.96(3) . ?
N31 C32 1.450(5) . ?
N31 C33 1.469(5) . ?
C32 H32A 0.94(4) . ?
C32 H32B 1.01(4) . ?
C32 H32C 0.99(5) . ?
C33 H33A 0.99(5) . ?
C33 H33B 0.97(4) . ?
C33 H33C 1.00(5) . ?
N41 C42 1.460(5) . ?
N41 C43 1.460(5) . ?
C42 H42A 1.03(4) . ?
C42 H42B 0.96(5) . ?
C42 H42C 0.94(5) . ?
C43 H43A 0.97(4) . ?
C43 H43B 1.00(5) . ?
C43 H43C 0.99(5) . ?
N51 B52 1.603(5) . ?
N51 H51A 0.84(4) . ?
N51 H51B 0.86(4) . ?
B52 C71 1.647(5) . ?
B52 C61 1.650(6) . ?
B52 C81 1.664(5) . ?
F62 C62 1.357(4) . ?
F63 C63 1.350(5) . ?
F64 C64 1.343(4) . ?
F65 C65 1.348(4) . ?
F66 C66 1.349(4) . ?
F72 C72 1.354(4) . ?
F73 C73 1.345(4) . ?
F74 C74 1.344(4) . ?
F75 C75 1.345(4) . ?
F76 C76 1.355(4) . ?
F82 C82 1.360(5) . ?
F83 C83 1.356(5) . ?
F84 C84 1.351(5) . ?
F85 C85 1.344(6) . ?
F86 C86 1.363(5) . ?
C61 C62 1.378(5) . ?
C61 C66 1.399(5) . ?
C62 C63 1.372(5) . ?
C63 C64 1.366(6) . ?
C64 C65 1.370(6) . ?
C65 C66 1.376(5) . ?
C71 C72 1.382(5) . ?
C71 C76 1.390(5) . ?
C72 C73 1.390(5) . ?
C73 C74 1.370(6) . ?
C74 C75 1.373(6) . ?
C75 C76 1.380(6) . ?
C81 C86 1.377(6) . ?
C81 C82 1.389(6) . ?
C82 C83 1.376(6) . ?
C83 C84 1.357(7) . ?
C84 C85 1.370(7) . ?
C85 C86 1.383(6) . ?
C91A C93 1.389(16) . ?
C91B C93 2.03(5) . ?
C92A C93 1.52(3) . ?
C92B C93 1.506(16) . ?
C93 C94B 1.222(19) . ?
C93 C96B 1.99(3) . ?
C94A C95 1.16(3) . ?
C94B C95 1.41(2) . ?
C94B C96A 1.56(2) . ?

loop_
_geom_hbond_atom_site_label_D
_geom_hbond_atom_site_label_H
_geom_hbond_atom_site_label_A
_geom_hbond_distance_DH
_geom_hbond_distance_HA
_geom_hbond_distance_DA
_geom_hbond_angle_DHA
_geom_hbond_site_symmetry_A
N51 H51A F62 0.84(4) 2.37(4) 2.722(5) 106(3) .
N51 H51B F76 0.86(4) 2.38(4) 2.947(5) 124(3) .
N51 H51A F82 0.84(4) 2.26(4) 2.855(4) 128(4) .

loop_
_geom_torsion_atom_site_label_1
_geom_torsion_atom_site_label_2
_geom_torsion_atom_site_label_3
_geom_torsion_atom_site_label_4
_geom_torsion
_geom_torsion_site_symmetry_1
_geom_torsion_site_symmetry_2
_geom_torsion_site_symmetry_3
_geom_torsion_site_symmetry_4
_geom_torsion_publ_flag
N41 Zr1 N1 C5 53.8(4) . . . . ?
N31 Zr1 N1 C5 -48.2(4) . . . . ?
N51 Zr1 N1 C5 -161.0(4) . . . . ?
N11 Zr1 N1 C5 137.2(4) . . . . ?
N21 Zr1 N1 C5 -144.1(4) . . . . ?
N41 Zr1 N1 N2 -121.2(3) . . . . ?
N31 Zr1 N1 N2 136.8(3) . . . . ?
N51 Zr1 N1 N2 24.0(5) . . . . ?
N11 Zr1 N1 N2 -37.7(3) . . . . ?
N21 Zr1 N1 N2 40.9(3) . . . . ?
C5 N1 N2 C3 -0.8(4) . . . . ?
Zr1 N1 N2 C3 175.1(3) . . . . ?
C5 N1 N2 B1 -178.1(4) . . . . ?
Zr1 N1 N2 B1 -2.2(5) . . . . ?
N12 B1 N2 C3 -116.0(4) . . . . ?
N22 B1 N2 C3 125.8(4) . . . . ?
N12 B1 N2 N1 60.8(4) . . . . ?
N22 B1 N2 N1 -57.4(4) . . . . ?
N1 N2 C3 C4 0.5(5) . . . . ?
B1 N2 C3 C4 177.5(4) . . . . ?
N2 C3 C4 C5 0.0(6) . . . . ?
N2 N1 C5 C4 0.7(5) . . . . ?
Zr1 N1 C5 C4 -175.0(3) . . . . ?
C3 C4 C5 N1 -0.5(6) . . . . ?
N41 Zr1 N11 C15 -36.0(3) . . . . ?
N31 Zr1 N11 C15 -149.0(4) . . . . ?
N1 Zr1 N11 C15 -130.6(4) . . . . ?
N51 Zr1 N11 C15 70.2(4) . . . . ?
N21 Zr1 N11 C15 150.1(4) . . . . ?
N41 Zr1 N11 N12 133.0(3) . . . . ?
N31 Zr1 N11 N12 20.0(5) . . . . ?
N1 Zr1 N11 N12 38.4(3) . . . . ?
N51 Zr1 N11 N12 -120.8(3) . . . . ?
N21 Zr1 N11 N12 -40.9(3) . . . . ?
C15 N11 N12 C13 -0.6(4) . . . . ?
Zr1 N11 N12 C13 -171.9(3) . . . . ?
C15 N11 N12 B1 172.5(4) . . . . ?
Zr1 N11 N12 B1 1.1(4) . . . . ?
N22 B1 N12 C13 -129.2(4) . . . . ?
N2 B1 N12 C13 112.7(4) . . . . ?
N22 B1 N12 N11 59.3(4) . . . . ?
N2 B1 N12 N11 -58.8(4) . . . . ?
N11 N12 C13 C14 -0.1(5) . . . . ?
B1 N12 C13 C14 -172.4(4) . . . . ?
N12 C13 C14 C15 0.7(5) . . . . ?
N12 N11 C15 C14 1.0(5) . . . . ?
Zr1 N11 C15 C14 171.6(3) . . . . ?
C13 C14 C15 N11 -1.1(6) . . . . ?
N41 Zr1 N21 C25 -156.6(3) . . . . ?
N31 Zr1 N21 C25 56.3(3) . . . . ?
N1 Zr1 N21 C25 141.8(3) . . . . ?
N51 Zr1 N21 C25 -45.1(3) . . . . ?
N11 Zr1 N21 C25 -139.0(3) . . . . ?
N41 Zr1 N21 N22 22.5(5) . . . . ?
N31 Zr1 N21 N22 -124.6(3) . . . . ?
N1 Zr1 N21 N22 -39.1(2) . . . . ?
N51 Zr1 N21 N22 134.1(3) . . . . ?
N11 Zr1 N21 N22 40.1(2) . . . . ?
C25 N21 N22 C23 0.4(4) . . . . ?
Zr1 N21 N22 C23 -179.0(2) . . . . ?
C25 N21 N22 B1 178.9(3) . . . . ?
Zr1 N21 N22 B1 -0.5(4) . . . . ?
N12 B1 N22 C23 118.5(4) . . . . ?
N2 B1 N22 C23 -124.1(4) . . . . ?
N12 B1 N22 N21 -59.7(4) . . . . ?
N2 B1 N22 N21 57.7(4) . . . . ?
N21 N22 C23 C24 0.1(4) . . . . ?
B1 N22 C23 C24 -178.3(4) . . . . ?
N22 C23 C24 C25 -0.5(5) . . . . ?
N22 N21 C25 C24 -0.7(4) . . . . ?
Zr1 N21 C25 C24 178.5(3) . . . . ?
C23 C24 C25 N21 0.8(5) . . . . ?
N41 Zr1 N31 C32 6.3(3) . . . . ?
N1 Zr1 N31 C32 98.7(3) . . . . ?
N51 Zr1 N31 C32 -103.6(3) . . . . ?
N11 Zr1 N31 C32 116.7(4) . . . . ?
N21 Zr1 N31 C32 175.0(3) . . . . ?
N41 Zr1 N31 C33 -157.8(4) . . . . ?
N1 Zr1 N31 C33 -65.3(4) . . . . ?
N51 Zr1 N31 C33 92.4(4) . . . . ?
N11 Zr1 N31 C33 -47.3(6) . . . . ?
N21 Zr1 N31 C33 11.0(4) . . . . ?
N31 Zr1 N41 C42 -67.6(3) . . . . ?
N1 Zr1 N41 C42 -155.0(3) . . . . ?
N51 Zr1 N41 C42 38.9(3) . . . . ?
N11 Zr1 N41 C42 128.9(3) . . . . ?
N21 Zr1 N41 C42 146.0(3) . . . . ?
N31 Zr1 N41 C43 115.6(4) . . . . ?
N1 Zr1 N41 C43 28.2(4) . . . . ?
N51 Zr1 N41 C43 -137.9(4) . . . . ?
N11 Zr1 N41 C43 -47.9(4) . . . . ?
N21 Zr1 N41 C43 -30.8(6) . . . . ?
N41 Zr1 N51 B52 -55.1(4) . . . . ?
N31 Zr1 N51 B52 51.6(4) . . . . ?
N1 Zr1 N51 B52 161.4(3) . . . . ?
N11 Zr1 N51 B52 -139.7(4) . . . . ?
N21 Zr1 N51 B52 144.7(4) . . . . ?
Zr1 N51 B52 C71 -41.2(5) . . . . ?
Zr1 N51 B52 C61 85.9(4) . . . . ?
Zr1 N51 B52 C81 -162.1(3) . . . . ?
N51 B52 C61 C62 7.6(5) . . . . ?
C71 B52 C61 C62 129.6(4) . . . . ?
C81 B52 C61 C62 -109.1(4) . . . . ?
N51 B52 C61 C66 175.9(3) . . . . ?
C71 B52 C61 C66 -62.1(4) . . . . ?
C81 B52 C61 C66 59.3(4) . . . . ?
C66 C61 C62 F62 -178.8(3) . . . . ?
B52 C61 C62 F62 -9.8(6) . . . . ?
C66 C61 C62 C63 0.5(6) . . . . ?
B52 C61 C62 C63 169.5(4) . . . . ?
F62 C62 C63 F63 -1.6(6) . . . . ?
C61 C62 C63 F63 179.0(4) . . . . ?
F62 C62 C63 C64 178.3(4) . . . . ?
C61 C62 C63 C64 -1.0(6) . . . . ?
F63 C63 C64 F64 0.8(6) . . . . ?
C62 C63 C64 F64 -179.1(4) . . . . ?
F63 C63 C64 C65 -179.0(4) . . . . ?
C62 C63 C64 C65 1.0(6) . . . . ?
F64 C64 C65 F65 0.1(6) . . . . ?
C63 C64 C65 F65 180.0(4) . . . . ?
F64 C64 C65 C66 179.5(4) . . . . ?
C63 C64 C65 C66 -0.6(6) . . . . ?
F65 C65 C66 F66 1.1(5) . . . . ?
C64 C65 C66 F66 -178.3(4) . . . . ?
F65 C65 C66 C61 179.5(3) . . . . ?
C64 C65 C66 C61 0.2(6) . . . . ?
C62 C61 C66 F66 178.3(3) . . . . ?
B52 C61 C66 F66 8.4(5) . . . . ?
C62 C61 C66 C65 -0.1(5) . . . . ?
B52 C61 C66 C65 -170.0(4) . . . . ?
N51 B52 C71 C72 119.5(4) . . . . ?
C61 B52 C71 C72 -5.9(5) . . . . ?
C81 B52 C71 C72 -121.4(4) . . . . ?
N51 B52 C71 C76 -62.2(4) . . . . ?
C61 B52 C71 C76 172.4(3) . . . . ?
C81 B52 C71 C76 56.9(4) . . . . ?
C76 C71 C72 F72 178.1(3) . . . . ?
B52 C71 C72 F72 -3.5(5) . . . . ?
C76 C71 C72 C73 -1.8(5) . . . . ?
B52 C71 C72 C73 176.6(3) . . . . ?
F72 C72 C73 F73 0.7(5) . . . . ?
C71 C72 C73 F73 -179.4(3) . . . . ?
F72 C72 C73 C74 -179.3(3) . . . . ?
C71 C72 C73 C74 0.6(6) . . . . ?
F73 C73 C74 F74 -0.8(6) . . . . ?
C72 C73 C74 F74 179.2(3) . . . . ?
F73 C73 C74 C75 -178.9(3) . . . . ?
C72 C73 C74 C75 1.1(6) . . . . ?
F74 C74 C75 F75 1.5(6) . . . . ?
C73 C74 C75 F75 179.7(3) . . . . ?
F74 C74 C75 C76 -179.6(4) . . . . ?
C73 C74 C75 C76 -1.5(6) . . . . ?
F75 C75 C76 F76 0.2(5) . . . . ?
C74 C75 C76 F76 -178.7(3) . . . . ?
F75 C75 C76 C71 179.1(3) . . . . ?
C74 C75 C76 C71 0.3(6) . . . . ?
C72 C71 C76 F76 -179.8(3) . . . . ?
B52 C71 C76 F76 1.7(5) . . . . ?
C72 C71 C76 C75 1.3(5) . . . . ?
B52 C71 C76 C75 -177.2(4) . . . . ?
N51 B52 C81 C86 136.0(4) . . . . ?
C71 B52 C81 C86 18.7(5) . . . . ?
C61 B52 C81 C86 -104.9(4) . . . . ?
N51 B52 C81 C82 -53.0(5) . . . . ?
C71 B52 C81 C82 -170.3(3) . . . . ?
C61 B52 C81 C82 66.0(4) . . . . ?
C86 C81 C82 F82 175.7(3) . . . . ?
B52 C81 C82 F82 3.4(5) . . . . ?
C86 C81 C82 C83 -1.7(6) . . . . ?
B52 C81 C82 C83 -173.9(4) . . . . ?
F82 C82 C83 F83 2.3(5) . . . . ?
C81 C82 C83 F83 179.8(4) . . . . ?
F82 C82 C83 C84 -175.5(4) . . . . ?
C81 C82 C83 C84 2.0(7) . . . . ?
F83 C83 C84 F84 0.2(7) . . . . ?
C82 C83 C84 F84 178.0(4) . . . . ?
F83 C83 C84 C85 -178.6(4) . . . . ?
C82 C83 C84 C85 -0.8(7) . . . . ?
F84 C84 C85 F85 0.6(7) . . . . ?
C83 C84 C85 F85 179.5(4) . . . . ?
F84 C84 C85 C86 -179.3(4) . . . . ?
C83 C84 C85 C86 -0.4(7) . . . . ?
C82 C81 C86 F86 -178.8(3) . . . . ?
B52 C81 C86 F86 -7.4(6) . . . . ?
C82 C81 C86 C85 0.3(6) . . . . ?
B52 C81 C86 C85 171.8(4) . . . . ?
F85 C85 C86 F86 0.0(6) . . . . ?
C84 C85 C86 F86 179.9(4) . . . . ?
F85 C85 C86 C81 -179.2(4) . . . . ?
C84 C85 C86 C81 0.7(7) . . . . ?
C91A C93 C94B C95 30(5) . . . . ?
C92B C93 C94B C95 -168(4) . . . . ?
C92A C93 C94B C95 160(4) . . . . ?
C96B C93 C94B C95 167(4) . . . . ?
C91B C93 C94B C95 27(9) . . . . ?
C91A C93 C94B C96A -102(2) . . . . ?
C92B C93 C94B C96A 60.3(18) . . . . ?
C92A C93 C94B C96A 28(5) . . . . ?
C96B C93 C94B C96A 34.5(13) . . . . ?
C91B C93 C94B C96A -105(6) . . . . ?
C93 C94B C95 C94A 101(5) . . . . ?
C96A C94B C95 C94A -130(3) . . . . ?
